data_4508348
loop_
_publ_author_name
'Tzeng, Biing-Chiau'
'Banik, Manas'
'Selvam, TamilSelvi'
'Lee, Gene-Hsiang'

_publ_section_title
;
 Self Assembly of Silver(I) Complexes Containing
 1,4-Bis[(3-pyridyl)ethynyl]benzene
;
_journal_issue 10
_journal_name_full 'Crystal Growth &amp; Design'
_journal_page_first 4245
_journal_paper_doi 10.1021/cg4012422
_journal_volume 13
_journal_year 2013
_chemical_formula_sum 'C20 H14 Ag N3 O4'
_chemical_formula_weight 468.21
_chemical_name_systematic
; 
 ? 
;
_space_group_IT_number 15
_symmetry_space_group_name_Hall '-C 2yc'
_symmetry_space_group_name_H-M 'C 1 2/c 1'
_atom_sites_solution_hydrogens geom
_atom_sites_solution_primary direct
_atom_sites_solution_secondary difmap
_audit_creation_method SHELXL-97
_cell_angle_alpha 90.00
_cell_angle_beta 94.3420(10)
_cell_angle_gamma 90.00
_cell_formula_units_Z 4
_cell_length_a 5.2491(4)
_cell_length_b 18.8288(16)
_cell_length_c 17.7483(15)
_cell_measurement_temperature 100(2)
_cell_volume 1749.1(2)
_computing_structure_refinement 'SHELXL-97 (Sheldrick, 1997)'
_computing_structure_solution 'SHELXS-97 (Sheldrick, 1990)'
_diffrn_ambient_temperature 100(2)
_diffrn_measured_fraction_theta_full 0.966
_diffrn_measured_fraction_theta_max 0.966
_diffrn_radiation_monochromator graphite
_diffrn_radiation_source 'fine-focus sealed tube'
_diffrn_radiation_type MoK\a
_diffrn_radiation_wavelength 0.71073
_diffrn_reflns_av_R_equivalents 0.0225
_diffrn_reflns_av_sigmaI/netI 0.0185
_diffrn_reflns_limit_h_max 6
_diffrn_reflns_limit_h_min -6
_diffrn_reflns_limit_k_max 24
_diffrn_reflns_limit_k_min -24
_diffrn_reflns_limit_l_max 23
_diffrn_reflns_limit_l_min -23
_diffrn_reflns_number 10123
_diffrn_reflns_theta_full 28.27
_diffrn_reflns_theta_max 28.27
_diffrn_reflns_theta_min 2.16
_exptl_absorpt_coefficient_mu 1.186
_exptl_absorpt_correction_T_max 0.9279
_exptl_absorpt_correction_T_min 0.9184
_exptl_crystal_density_diffrn 1.778
_exptl_crystal_density_method 'not measured'
_exptl_crystal_F_000 936
_exptl_crystal_size_max 0.07
_exptl_crystal_size_mid 0.07
_exptl_crystal_size_min 0.06
_refine_diff_density_max 0.730
_refine_diff_density_min -0.650
_refine_diff_density_rms 0.084
_refine_ls_extinction_method none
_refine_ls_goodness_of_fit_ref 1.175
_refine_ls_hydrogen_treatment mixed
_refine_ls_matrix_type full
_refine_ls_number_parameters 157
_refine_ls_number_reflns 2093
_refine_ls_number_restraints 0
_refine_ls_restrained_S_all 1.175
_refine_ls_R_factor_all 0.0296
_refine_ls_R_factor_gt 0.0286
_refine_ls_shift/su_max 0.001
_refine_ls_shift/su_mean 0.000
_refine_ls_structure_factor_coef Fsqd
_refine_ls_weighting_details 'calc w=1/[\s^2^(Fo^2^)+(0.0280P)^2^+3.9638P] where P=(Fo^2^+2Fc^2^)/3'
_refine_ls_weighting_scheme calc
_refine_ls_wR_factor_gt 0.0648
_refine_ls_wR_factor_ref 0.0653
_reflns_number_gt 2041
_reflns_number_total 2093
_reflns_threshold_expression >2sigma(I)
_cod_data_source_file cg4012422_si_002.cif
_cod_data_source_block 4
_cod_database_code 4508348

loop_
_symmetry_equiv_pos_as_xyz
'x, y, z'
'-x, y, -z+1/2'
'x+1/2, y+1/2, z'
'-x+1/2, y+1/2, -z+1/2'
'-x, -y, -z'
'x, -y, z-1/2'
'-x+1/2, -y+1/2, -z'
'x+1/2, -y+1/2, z-1/2'

loop_
_atom_site_label
_atom_site_type_symbol
_atom_site_fract_x
_atom_site_fract_y
_atom_site_fract_z
_atom_site_U_iso_or_equiv
_atom_site_adp_type
_atom_site_occupancy
_atom_site_symmetry_multiplicity
_atom_site_calc_flag
_atom_site_refinement_flags
Ag1 Ag 1.5000 0.965262(13) 0.7500 0.01816(9) Uani 1 2 d S
O1 O 0.7067(3) 0.83450(10) 0.75250(10) 0.0273(4) Uani 1 1 d .
O2 O 0.5000 0.73502(14) 0.7500 0.0425(8) Uani 1 2 d S
O3 O 0.5000 0.17424(14) 0.7500 0.0283(6) Uani 1 2 d S
N1 N 1.1993(3) 0.99439(10) 0.82453(10) 0.0162(4) Uani 1 1 d .
N2 N 0.5000 0.80182(15) 0.7500 0.0223(6) Uani 1 2 d S
C1 C 1.0453(4) 0.94542(12) 0.85164(12) 0.0154(4) Uani 1 1 d .
C2 C 0.8526(4) 0.96187(11) 0.89889(12) 0.0160(4) Uani 1 1 d .
C3 C 0.8187(4) 1.03314(12) 0.91792(13) 0.0204(4) Uani 1 1 d .
C4 C 0.9761(5) 1.08367(12) 0.88906(15) 0.0232(5) Uani 1 1 d .
C5 C 1.1631(4) 1.06269(12) 0.84288(13) 0.0191(4) Uani 1 1 d .
C6 C 0.6955(4) 0.90615(12) 0.92591(12) 0.0171(4) Uani 1 1 d .
C7 C 0.5654(4) 0.85888(12) 0.94690(12) 0.0181(4) Uani 1 1 d .
C8 C 0.4072(4) 0.80323(11) 0.97345(13) 0.0173(4) Uani 1 1 d .
C9 C 0.2185(4) 0.77128(12) 0.92480(13) 0.0195(4) Uani 1 1 d .
C10 C 0.4366(4) 0.78108(12) 1.04869(13) 0.0200(4) Uani 1 1 d .
H1 H 1.066(5) 0.9006(15) 0.8382(15) 0.017(6) Uiso 1 1 d .
H10 H 0.555(5) 0.8024(15) 1.0804(16) 0.021(7) Uiso 1 1 d .
H5 H 1.268(6) 1.0951(17) 0.8233(17) 0.027(7) Uiso 1 1 d .
H3 H 0.690(6) 1.0461(15) 0.9483(17) 0.024(7) Uiso 1 1 d .
H3W H 0.383(6) 0.1993(17) 0.7488(19) 0.032(9) Uiso 1 1 d .
H9 H 0.199(6) 0.7853(16) 0.8747(17) 0.026(7) Uiso 1 1 d .
H4 H 0.952(6) 1.1313(18) 0.9011(19) 0.037(9) Uiso 1 1 d .

loop_
_atom_site_aniso_label
_atom_site_aniso_U_11
_atom_site_aniso_U_22
_atom_site_aniso_U_33
_atom_site_aniso_U_23
_atom_site_aniso_U_13
_atom_site_aniso_U_12
Ag1 0.01461(12) 0.02159(13) 0.01931(13) 0.000 0.00818(8) 0.000
O1 0.0258(9) 0.0278(9) 0.0299(9) -0.0031(7) 0.0121(7) -0.0104(7)
O2 0.0292(14) 0.0143(12) 0.086(2) 0.000 0.0188(15) 0.000
O3 0.0218(13) 0.0172(12) 0.0469(16) 0.000 0.0097(11) 0.000
N1 0.0138(8) 0.0167(9) 0.0185(9) -0.0002(7) 0.0037(7) -0.0004(7)
N2 0.0202(13) 0.0235(14) 0.0246(14) 0.000 0.0107(11) 0.000
C1 0.0150(10) 0.0131(10) 0.0186(10) 0.0013(8) 0.0043(8) -0.0001(8)
C2 0.0149(10) 0.0162(10) 0.0172(10) 0.0010(8) 0.0038(8) -0.0015(8)
C3 0.0185(11) 0.0203(11) 0.0237(11) -0.0039(9) 0.0097(9) -0.0010(9)
C4 0.0234(11) 0.0152(11) 0.0320(13) -0.0042(9) 0.0093(10) -0.0019(9)
C5 0.0174(10) 0.0169(10) 0.0236(11) 0.0015(9) 0.0052(8) -0.0042(9)
C6 0.0165(10) 0.0175(10) 0.0179(10) 0.0001(8) 0.0063(8) 0.0004(8)
C7 0.0185(10) 0.0181(10) 0.0187(10) 0.0006(8) 0.0077(8) 0.0027(8)
C8 0.0171(10) 0.0135(9) 0.0225(11) 0.0002(8) 0.0104(8) 0.0018(8)
C9 0.0237(11) 0.0169(10) 0.0189(11) 0.0021(8) 0.0077(9) 0.0005(9)
C10 0.0203(11) 0.0176(10) 0.0229(11) -0.0008(8) 0.0061(9) -0.0011(9)

loop_
_atom_type_symbol
_atom_type_description
_atom_type_scat_dispersion_real
_atom_type_scat_dispersion_imag
_atom_type_scat_source
C C 0.0033 0.0016 'International Tables Vol C Tables 4.2.6.8 and 6.1.1.4'
H H 0.0000 0.0000 'International Tables Vol C Tables 4.2.6.8 and 6.1.1.4'
N N 0.0061 0.0033 'International Tables Vol C Tables 4.2.6.8 and 6.1.1.4'
O O 0.0106 0.0060 'International Tables Vol C Tables 4.2.6.8 and 6.1.1.4'
Ag Ag -0.8971 1.1015 'International Tables Vol C Tables 4.2.6.8 and 6.1.1.4'

loop_
_geom_angle_atom_site_label_1
_geom_angle_atom_site_label_2
_geom_angle_atom_site_label_3
_geom_angle
_geom_angle_site_symmetry_1
_geom_angle_site_symmetry_3
N1 Ag1 N1 151.19(10) . 2_856
C1 N1 C5 118.14(19) . .
C1 N1 Ag1 121.56(15) . .
C5 N1 Ag1 120.29(15) . .
O1 N2 O1 120.8(3) . 2_656
O1 N2 O2 119.61(15) . .
O1 N2 O2 119.61(15) 2_656 .
N1 C1 C2 123.2(2) . .
C1 C2 C3 117.9(2) . .
C1 C2 C6 119.9(2) . .
C3 C2 C6 122.2(2) . .
C4 C3 C2 118.7(2) . .
C5 C4 C3 119.6(2) . .
N1 C5 C4 122.5(2) . .
C7 C6 C2 178.5(2) . .
C6 C7 C8 178.6(2) . .
C10 C8 C9 118.9(2) . .
C10 C8 C7 120.4(2) . .
C9 C8 C7 120.7(2) . .
C10 C9 C8 120.2(2) 7_567 .
C9 C10 C8 120.8(2) 7_567 .

loop_
_geom_bond_atom_site_label_1
_geom_bond_atom_site_label_2
_geom_bond_distance
_geom_bond_site_symmetry_2
Ag1 N1 2.2042(18) .
Ag1 N1 2.2042(19) 2_856
O1 N2 1.245(2) .
O2 N2 1.258(4) .
N1 C1 1.339(3) .
N1 C5 1.344(3) .
N2 O1 1.245(2) 2_656
C1 C2 1.397(3) .
C2 C3 1.398(3) .
C2 C6 1.439(3) .
C3 C4 1.383(3) .
C4 C5 1.383(3) .
C6 C7 1.198(3) .
C7 C8 1.438(3) .
C8 C10 1.396(3) .
C8 C9 1.399(3) .
C9 C10 1.384(3) 7_567
C10 C9 1.384(3) 7_567
